data_4507600
loop_
_publ_author_name
'Bhardwaj, Rajni M.'
'Price, Louise S.'
'Price, Sarah L.'
'Reutzel-Edens, Susan M.'
'Miller, Gary J.'
'Oswald, Iain D. H.'
'Johnston, Blair F.'
'Florence, Alastair J.'

_publ_section_title
;
 Exploring the Experimental and Computed Crystal Energy Landscape of
 Olanzapine
;
_journal_issue 4
_journal_name_full 'Crystal Growth &amp; Design'
_journal_page_first 1602
_journal_paper_doi 10.1021/cg301826s
_journal_volume 13
_journal_year 2013
_chemical_formula_moiety '2(C17 H20 N4 S1), (C5 H5 N) 2(H2 O)'
_chemical_formula_sum 'C39 H49 N9 O2 S2'
_chemical_formula_weight 739.99
_chemical_name_common 'olanzapine pyridine hydrate'
_chemical_name_systematic
;
 ?
;
_space_group_IT_number 14
_symmetry_cell_setting monoclinic
_symmetry_space_group_name_Hall '-P 2ybc'
_symmetry_space_group_name_H-M 'P 1 21/c 1'
_atom_sites_solution_hydrogens geom
_atom_sites_solution_primary direct
_atom_sites_solution_secondary difmap
_audit_creation_method SHELXL-97
_cell_angle_alpha 90.00
_cell_angle_beta 93.465(2)
_cell_angle_gamma 90.00
_cell_formula_units_Z 4
_cell_length_a 14.8824(7)
_cell_length_b 12.7289(7)
_cell_length_c 20.3218(11)
_cell_measurement_reflns_used 9847
_cell_measurement_temperature 123(2)
_cell_measurement_theta_max 31.89
_cell_measurement_theta_min 2.50
_cell_volume 3842.7(3)
_computing_cell_refinement 'Bruker SAINT'
_computing_data_collection 'Bruker APEX2'
_computing_data_reduction 'Bruker SAINT'
_computing_molecular_graphics 'Bruker SHELXTL'
_computing_publication_material 'Bruker SHELXTL'
_computing_structure_refinement 'SHELXL-97 (Sheldrick, 2008)'
_computing_structure_solution 'SHELXS-97 (Sheldrick, 2008)'
_diffrn_ambient_temperature 123(2)
_diffrn_measured_fraction_theta_full 1.000
_diffrn_measured_fraction_theta_max 1.000
_diffrn_measurement_device_type 'Bruker APEX-II CCD'
_diffrn_measurement_method '\f and \w scans'
_diffrn_radiation_monochromator graphite
_diffrn_radiation_source 'fine-focus sealed tube'
_diffrn_radiation_type MoK\a
_diffrn_radiation_wavelength 0.71073
_diffrn_reflns_av_R_equivalents 0.0343
_diffrn_reflns_av_sigmaI/netI 0.0229
_diffrn_reflns_limit_h_max 18
_diffrn_reflns_limit_h_min -17
_diffrn_reflns_limit_k_max 15
_diffrn_reflns_limit_k_min -15
_diffrn_reflns_limit_l_max 25
_diffrn_reflns_limit_l_min -25
_diffrn_reflns_number 63158
_diffrn_reflns_theta_full 26.00
_diffrn_reflns_theta_max 26.00
_diffrn_reflns_theta_min 1.37
_exptl_absorpt_coefficient_mu 0.186
_exptl_absorpt_correction_T_max 0.7464
_exptl_absorpt_correction_T_min 0.6622
_exptl_absorpt_correction_type multi-scan
_exptl_absorpt_process_details SADABS
_exptl_crystal_colour yellow
_exptl_crystal_density_diffrn 1.279
_exptl_crystal_density_method 'not measured'
_exptl_crystal_description Plate
_exptl_crystal_F_000 1576
_exptl_crystal_size_max 0.15
_exptl_crystal_size_mid 0.08
_exptl_crystal_size_min 0.03
_refine_diff_density_max 0.398
_refine_diff_density_min -0.247
_refine_diff_density_rms 0.044
_refine_ls_extinction_method none
_refine_ls_goodness_of_fit_ref 1.012
_refine_ls_hydrogen_treatment mixed
_refine_ls_matrix_type full
_refine_ls_number_parameters 497
_refine_ls_number_reflns 7558
_refine_ls_number_restraints 0
_refine_ls_restrained_S_all 1.012
_refine_ls_R_factor_all 0.0519
_refine_ls_R_factor_gt 0.0345
_refine_ls_shift/su_max 0.001
_refine_ls_shift/su_mean 0.000
_refine_ls_structure_factor_coef Fsqd
_refine_ls_weighting_details 'calc w=1/[\s^2^(Fo^2^)+(0.0442P)^2^+1.8432P] where P=(Fo^2^+2Fc^2^)/3'
_refine_ls_weighting_scheme calc
_refine_ls_wR_factor_gt 0.0851
_refine_ls_wR_factor_ref 0.0957
_reflns_number_gt 5873
_reflns_number_total 7558
_reflns_threshold_expression >2\s(I)
_cod_data_source_file cg301826s_si_002.cif
_cod_data_source_block olanzapine_pyridine_hydrate
_cod_depositor_comments
;
The following automatic conversions were performed:

'_symmetry_cell_setting' value 'Monoclinic' changed to 'monoclinic'
according to /home/saulius/struct/CIF-dictionaries/cif_core.dic
dictionary named 'cif_core.dic' version 2.4.2 from 2011-04-26.

Automatic conversion script
Id: cif_fix_values 1891 2012-01-12 08:04:46Z andrius 
;
_cod_original_sg_symbol_H-M P21/c
_cod_database_code 4507600

loop_
_symmetry_equiv_pos_as_xyz
'x, y, z'
'-x, y+1/2, -z+1/2'
'-x, -y, -z'
'x, -y-1/2, z-1/2'

loop_
_atom_site_label
_atom_site_type_symbol
_atom_site_fract_x
_atom_site_fract_y
_atom_site_fract_z
_atom_site_U_iso_or_equiv
_atom_site_adp_type
_atom_site_occupancy
_atom_site_symmetry_multiplicity
_atom_site_calc_flag
_atom_site_refinement_flags
O1W O 0.72134(7) 0.22358(10) 0.17471(6) 0.0222(2) Uani 1 1 d .
O2W O 0.22714(7) 0.75435(10) 0.19433(6) 0.0231(3) Uani 1 1 d .
N1S N 0.75624(11) 0.33625(12) 0.06272(7) 0.0342(4) Uani 1 1 d .
C2S C 0.78135(12) 0.43409(14) 0.05346(9) 0.0308(4) Uani 1 1 d .
H2S H 0.8074 0.4727 0.0898 0.037 Uiso 1 1 calc R
C5S C 0.71126(13) 0.32602(16) -0.05210(9) 0.0380(5) Uani 1 1 d .
H5S H 0.6871 0.2853 -0.0881 0.046 Uiso 1 1 calc R
C6S C 0.72311(14) 0.28335(16) 0.00977(9) 0.0392(5) Uani 1 1 d .
H6S H 0.7068 0.2119 0.0154 0.047 Uiso 1 1 calc R
C3S C 0.77109(16) 0.48245(16) -0.00731(10) 0.0476(5) Uani 1 1 d .
H3S H 0.7891 0.5535 -0.0122 0.057 Uiso 1 1 calc R
C4S C 0.73476(17) 0.42746(17) -0.06063(10) 0.0502(6) Uani 1 1 d .
H4S H 0.7263 0.4600 -0.1026 0.060 Uiso 1 1 calc R
H2N H 0.9010(13) 0.2123(14) 0.3146(9) 0.031(5) Uiso 1 1 d .
H1N H 0.4092(13) 0.7564(14) 0.3131(9) 0.028(5) Uiso 1 1 d .
H4W H 0.2501(15) 0.8130(19) 0.1809(11) 0.048(6) Uiso 1 1 d .
H2W H 0.7382(15) 0.2652(19) 0.1451(11) 0.054(7) Uiso 1 1 d .
H3W H 0.2436(12) 0.7494(14) 0.2358(10) 0.033(5) Uiso 1 1 d .
H1W H 0.7463(15) 0.1619(19) 0.1664(11) 0.053(7) Uiso 1 1 d .
S1 S 0.45184(3) 0.64102(3) 0.20268(2) 0.02361(11) Uani 1 1 d .
S2 S 0.94208(3) 0.33236(3) 0.20696(2) 0.02325(11) Uani 1 1 d .
N5 N 0.95733(9) 0.19447(11) 0.31180(6) 0.0213(3) Uani 1 1 d .
N3 N 0.69509(8) 0.90544(10) 0.22731(6) 0.0196(3) Uani 1 1 d .
N7 N 1.19103(8) 0.07543(10) 0.23327(6) 0.0195(3) Uani 1 1 d .
N1 N 0.46477(9) 0.77618(11) 0.30845(6) 0.0216(3) Uani 1 1 d .
C33 C 1.25896(10) 0.00732(12) 0.26633(8) 0.0202(3) Uani 1 1 d .
H33A H 1.2320 -0.0616 0.2760 0.024 Uiso 1 1 calc R
H33B H 1.2813 0.0395 0.3086 0.024 Uiso 1 1 calc R
N8 N 1.30480(8) -0.05184(10) 0.15773(6) 0.0208(3) Uani 1 1 d .
N6 N 1.14519(8) 0.12713(10) 0.33416(6) 0.0198(3) Uani 1 1 d .
N4 N 0.80472(9) 1.03602(10) 0.15125(6) 0.0223(3) Uani 1 1 d .
C3 C 0.50204(10) 0.73873(12) 0.25156(8) 0.0196(3) Uani 1 1 d .
C19 C 1.00904(10) 0.22099(12) 0.37072(7) 0.0198(3) Uani 1 1 d .
C4 C 0.58370(10) 0.76700(12) 0.22993(7) 0.0186(3) Uani 1 1 d .
N2 N 0.64988(8) 0.85726(10) 0.32896(6) 0.0199(3) Uani 1 1 d .
C7 C 0.54124(11) 0.63886(13) 0.15136(8) 0.0236(3) Uani 1 1 d .
C2 C 0.51894(10) 0.75551(12) 0.36738(7) 0.0194(3) Uani 1 1 d .
C24 C 1.03258(11) 0.34066(12) 0.15724(8) 0.0229(3) Uani 1 1 d .
C5 C 0.64119(10) 0.84549(11) 0.26565(7) 0.0183(3) Uani 1 1 d .
C16 C 0.76296(10) 0.97423(12) 0.25968(8) 0.0209(3) Uani 1 1 d .
H16A H 0.7866 0.9421 0.3016 0.025 Uiso 1 1 calc R
H16B H 0.7356 1.0428 0.2699 0.025 Uiso 1 1 calc R
C32 C 1.33630(10) -0.00753(12) 0.22201(8) 0.0219(3) Uani 1 1 d .
H32A H 1.3657 0.0610 0.2151 0.026 Uiso 1 1 calc R
H32B H 1.3815 -0.0552 0.2437 0.026 Uiso 1 1 calc R
C29 C 1.14868(11) 0.22176(13) 0.43589(7) 0.0227(3) Uani 1 1 d .
H29 H 1.2106 0.2039 0.4415 0.027 Uiso 1 1 calc R
C18 C 1.10059(10) 0.19219(12) 0.37768(7) 0.0189(3) Uani 1 1 d .
C14 C 0.73690(11) 0.96587(13) 0.11946(8) 0.0238(3) Uani 1 1 d .
H14A H 0.7650 0.8976 0.1096 0.029 Uiso 1 1 calc R
H14B H 0.7133 0.9972 0.0773 0.029 Uiso 1 1 calc R
C20 C 0.99420(10) 0.23512(12) 0.25538(7) 0.0190(3) Uani 1 1 d .
C13 C 0.66007(10) 0.94841(12) 0.16398(7) 0.0209(3) Uani 1 1 d .
H13A H 0.6290 1.0158 0.1712 0.025 Uiso 1 1 calc R
H13B H 0.6159 0.8990 0.1427 0.025 Uiso 1 1 calc R
C31 C 1.23722(11) 0.01837(13) 0.12570(8) 0.0229(3) Uani 1 1 d .
H31A H 1.2153 -0.0118 0.0828 0.027 Uiso 1 1 calc R
H31B H 1.2650 0.0873 0.1173 0.027 Uiso 1 1 calc R
C6 C 0.60543(10) 0.70891(12) 0.17249(7) 0.0212(3) Uani 1 1 d .
H6 H 0.6599 0.7186 0.1511 0.025 Uiso 1 1 calc R
C9 C 0.48255(11) 0.70072(13) 0.41879(8) 0.0254(4) Uani 1 1 d .
H9 H 0.4223 0.6759 0.4136 0.030 Uiso 1 1 calc R
C12 C 0.65668(11) 0.77160(13) 0.43355(7) 0.0232(3) Uani 1 1 d .
H12 H 0.7170 0.7958 0.4392 0.028 Uiso 1 1 calc R
C30 C 1.15861(10) 0.03331(13) 0.16890(7) 0.0213(3) Uani 1 1 d .
H30A H 1.1145 0.0825 0.1473 0.026 Uiso 1 1 calc R
H30B H 1.1281 -0.0348 0.1750 0.026 Uiso 1 1 calc R
C21 C 1.07703(10) 0.21135(12) 0.23432(7) 0.0191(3) Uani 1 1 d .
C22 C 1.13645(10) 0.13577(12) 0.27061(7) 0.0189(3) Uani 1 1 d .
C26 C 0.96920(11) 0.27327(13) 0.42152(8) 0.0261(4) Uani 1 1 d .
H26 H 0.9071 0.2907 0.4167 0.031 Uiso 1 1 calc R
C23 C 1.09850(10) 0.27247(12) 0.17812(8) 0.0209(3) Uani 1 1 d .
H23 H 1.1538 0.2659 0.1574 0.025 Uiso 1 1 calc R
C1 C 0.60776(10) 0.79254(12) 0.37398(7) 0.0194(3) Uani 1 1 d .
C15 C 0.83879(10) 0.99035(12) 0.21435(8) 0.0230(3) Uani 1 1 d .
H15A H 0.8845 1.0377 0.2357 0.028 Uiso 1 1 calc R
H15B H 0.8680 0.9221 0.2062 0.028 Uiso 1 1 calc R
C27 C 1.01835(12) 0.30038(14) 0.47889(8) 0.0303(4) Uani 1 1 d .
H27 H 0.9901 0.3353 0.5134 0.036 Uiso 1 1 calc R
C10 C 0.53224(12) 0.68172(14) 0.47717(8) 0.0291(4) Uani 1 1 d .
H10 H 0.5063 0.6449 0.5120 0.035 Uiso 1 1 calc R
C28 C 1.10945(11) 0.27606(13) 0.48564(8) 0.0271(4) Uani 1 1 d .
H28 H 1.1445 0.2966 0.5241 0.033 Uiso 1 1 calc R
C34 C 1.38119(11) -0.06559(14) 0.11644(9) 0.0293(4) Uani 1 1 d .
H34A H 1.3595 -0.0906 0.0727 0.044 Uiso 1 1 calc R
H34B H 1.4231 -0.1171 0.1369 0.044 Uiso 1 1 calc R
H34C H 1.4122 0.0018 0.1121 0.044 Uiso 1 1 calc R
C11 C 0.62040(11) 0.71705(14) 0.48442(8) 0.0272(4) Uani 1 1 d .
H11 H 0.6556 0.7038 0.5241 0.033 Uiso 1 1 calc R
C25 C 1.03076(13) 0.41783(14) 0.10165(9) 0.0333(4) Uani 1 1 d .
H25A H 1.0888 0.4169 0.0814 0.050 Uiso 1 1 calc R
H25B H 1.0194 0.4884 0.1185 0.050 Uiso 1 1 calc R
H25C H 0.9828 0.3988 0.0686 0.050 Uiso 1 1 calc R
C8 C 0.54020(13) 0.56474(15) 0.09400(9) 0.0349(4) Uani 1 1 d .
H8A H 0.5964 0.5718 0.0717 0.052 Uiso 1 1 calc R
H8B H 0.4892 0.5815 0.0630 0.052 Uiso 1 1 calc R
H8C H 0.5343 0.4925 0.1098 0.052 Uiso 1 1 calc R
C17 C 0.87856(12) 1.05531(15) 0.10832(9) 0.0330(4) Uani 1 1 d .
H17A H 0.9095 0.9890 0.1002 0.050 Uiso 1 1 calc R
H17B H 0.9212 1.1051 0.1297 0.050 Uiso 1 1 calc R
H17C H 0.8544 1.0847 0.0663 0.050 Uiso 1 1 calc R

loop_
_atom_site_aniso_label
_atom_site_aniso_U_11
_atom_site_aniso_U_22
_atom_site_aniso_U_33
_atom_site_aniso_U_23
_atom_site_aniso_U_13
_atom_site_aniso_U_12
O1W 0.0224(6) 0.0218(6) 0.0226(6) 0.0028(5) 0.0024(5) 0.0004(5)
O2W 0.0217(6) 0.0252(7) 0.0223(7) 0.0009(5) -0.0001(5) -0.0040(5)
N1S 0.0461(9) 0.0330(9) 0.0232(8) 0.0053(6) -0.0017(7) -0.0085(7)
C2S 0.0364(10) 0.0307(10) 0.0254(9) -0.0048(7) 0.0026(7) -0.0073(8)
C5S 0.0414(11) 0.0490(12) 0.0235(9) -0.0086(9) 0.0010(8) -0.0082(9)
C6S 0.0516(12) 0.0331(11) 0.0332(10) -0.0018(8) 0.0042(9) -0.0156(9)
C3S 0.0769(16) 0.0297(11) 0.0368(11) 0.0051(9) 0.0082(11) -0.0134(10)
C4S 0.0820(17) 0.0473(13) 0.0211(10) 0.0094(9) 0.0009(10) -0.0081(12)
S1 0.0196(2) 0.0276(2) 0.0232(2) -0.00129(16) -0.00159(15) -0.00580(16)
S2 0.0196(2) 0.0251(2) 0.0249(2) 0.00130(16) 0.00022(15) 0.00560(15)
N5 0.0145(7) 0.0263(7) 0.0229(7) -0.0003(6) 0.0015(5) -0.0004(5)
N3 0.0193(6) 0.0205(7) 0.0189(7) 0.0031(5) -0.0016(5) -0.0036(5)
N7 0.0188(6) 0.0207(7) 0.0189(7) -0.0028(5) -0.0012(5) 0.0042(5)
N1 0.0159(7) 0.0279(7) 0.0210(7) 0.0014(6) 0.0007(5) 0.0002(5)
C33 0.0190(7) 0.0208(8) 0.0207(8) -0.0009(6) 0.0001(6) 0.0026(6)
N8 0.0219(7) 0.0190(7) 0.0222(7) -0.0015(5) 0.0065(5) 0.0007(5)
N6 0.0179(6) 0.0213(7) 0.0203(7) -0.0014(5) 0.0016(5) 0.0015(5)
N4 0.0221(7) 0.0214(7) 0.0241(7) 0.0002(6) 0.0066(5) -0.0032(5)
C3 0.0188(7) 0.0209(8) 0.0186(8) 0.0025(6) -0.0029(6) 0.0004(6)
C19 0.0199(8) 0.0193(8) 0.0203(8) 0.0019(6) 0.0020(6) -0.0013(6)
C4 0.0192(7) 0.0190(8) 0.0172(7) 0.0036(6) -0.0009(6) -0.0005(6)
N2 0.0193(7) 0.0200(7) 0.0204(7) 0.0006(5) 0.0006(5) -0.0015(5)
C7 0.0245(8) 0.0246(8) 0.0217(8) -0.0001(7) 0.0000(6) -0.0010(7)
C2 0.0204(8) 0.0188(8) 0.0191(8) -0.0019(6) 0.0010(6) 0.0019(6)
C24 0.0237(8) 0.0224(8) 0.0225(8) -0.0015(6) 0.0021(6) 0.0008(6)
C5 0.0165(7) 0.0168(8) 0.0216(8) 0.0022(6) 0.0000(6) 0.0017(6)
C16 0.0206(8) 0.0193(8) 0.0224(8) 0.0007(6) -0.0013(6) -0.0029(6)
C32 0.0183(8) 0.0208(8) 0.0267(9) -0.0012(7) 0.0017(6) 0.0011(6)
C29 0.0210(8) 0.0262(9) 0.0208(8) 0.0017(7) 0.0009(6) 0.0006(6)
C18 0.0199(8) 0.0175(7) 0.0197(8) 0.0018(6) 0.0033(6) -0.0003(6)
C14 0.0276(8) 0.0232(8) 0.0208(8) 0.0002(7) 0.0031(7) -0.0010(7)
C20 0.0176(7) 0.0190(8) 0.0201(8) -0.0027(6) -0.0021(6) 0.0000(6)
C13 0.0218(8) 0.0210(8) 0.0198(8) 0.0034(6) -0.0004(6) -0.0019(6)
C31 0.0275(8) 0.0207(8) 0.0207(8) -0.0008(6) 0.0034(7) 0.0011(6)
C6 0.0211(8) 0.0222(8) 0.0201(8) 0.0029(6) 0.0008(6) 0.0006(6)
C9 0.0219(8) 0.0302(9) 0.0242(9) 0.0002(7) 0.0030(6) -0.0028(7)
C12 0.0212(8) 0.0273(9) 0.0210(8) -0.0031(7) -0.0006(6) -0.0022(6)
C30 0.0224(8) 0.0215(8) 0.0198(8) -0.0040(6) -0.0003(6) 0.0023(6)
C21 0.0187(7) 0.0194(8) 0.0192(8) -0.0047(6) 0.0002(6) -0.0004(6)
C22 0.0154(7) 0.0179(8) 0.0235(8) -0.0025(6) 0.0009(6) -0.0018(6)
C26 0.0215(8) 0.0305(9) 0.0267(9) 0.0014(7) 0.0054(7) 0.0046(7)
C23 0.0205(8) 0.0211(8) 0.0212(8) -0.0033(6) 0.0022(6) 0.0007(6)
C1 0.0218(8) 0.0173(8) 0.0192(8) -0.0023(6) 0.0020(6) 0.0009(6)
C15 0.0198(8) 0.0203(8) 0.0292(9) -0.0011(7) 0.0025(7) -0.0012(6)
C27 0.0351(10) 0.0348(10) 0.0218(9) -0.0027(7) 0.0083(7) 0.0078(8)
C10 0.0321(9) 0.0351(10) 0.0206(8) 0.0052(7) 0.0053(7) -0.0050(7)
C28 0.0312(9) 0.0306(9) 0.0195(8) -0.0017(7) -0.0003(7) 0.0003(7)
C34 0.0282(9) 0.0298(9) 0.0312(9) -0.0026(7) 0.0116(7) 0.0003(7)
C11 0.0294(9) 0.0342(10) 0.0175(8) 0.0012(7) -0.0024(7) -0.0007(7)
C25 0.0390(10) 0.0306(10) 0.0305(10) 0.0062(8) 0.0046(8) 0.0083(8)
C8 0.0391(10) 0.0357(10) 0.0300(10) -0.0099(8) 0.0020(8) -0.0075(8)
C17 0.0307(9) 0.0360(10) 0.0338(10) -0.0011(8) 0.0137(8) -0.0062(8)

loop_
_atom_type_symbol
_atom_type_description
_atom_type_scat_dispersion_real
_atom_type_scat_dispersion_imag
_atom_type_scat_source
C C 0.0033 0.0016 'International Tables Vol C Tables 4.2.6.8 and 6.1.1.4'
H H 0.0000 0.0000 'International Tables Vol C Tables 4.2.6.8 and 6.1.1.4'
N N 0.0061 0.0033 'International Tables Vol C Tables 4.2.6.8 and 6.1.1.4'
O O 0.0106 0.0060 'International Tables Vol C Tables 4.2.6.8 and 6.1.1.4'
S S 0.1246 0.1234 'International Tables Vol C Tables 4.2.6.8 and 6.1.1.4'

loop_
_geom_angle_atom_site_label_1
_geom_angle_atom_site_label_2
_geom_angle_atom_site_label_3
_geom_angle
H2W O1W H1W 106(2)
H4W O2W H3W 105.9(18)
C2S N1S C6S 117.06(16)
N1S C2S C3S 122.18(17)
N1S C2S H2S 118.9
C3S C2S H2S 118.9
C4S C5S C6S 118.43(18)
C4S C5S H5S 120.8
C6S C5S H5S 120.8
N1S C6S C5S 123.98(18)
N1S C6S H6S 118.0
C5S C6S H6S 118.0
C4S C3S C2S 119.72(19)
C4S C3S H3S 120.1
C2S C3S H3S 120.1
C5S C4S C3S 118.57(18)
C5S C4S H4S 120.7
C3S C4S H4S 120.7
C3 S1 C7 92.08(8)
C24 S2 C20 92.15(7)
C20 N5 C19 112.48(12)
C20 N5 H2N 112.5(12)
C19 N5 H2N 110.8(12)
C5 N3 C16 119.06(12)
C5 N3 C13 120.93(12)
C16 N3 C13 111.77(12)
C22 N7 C33 119.40(12)
C22 N7 C30 121.42(12)
C33 N7 C30 111.92(12)
C3 N1 C2 113.54(12)
C3 N1 H1N 114.7(12)
C2 N1 H1N 110.2(12)
N7 C33 C32 109.23(12)
N7 C33 H33A 109.8
C32 C33 H33A 109.8
N7 C33 H33B 109.8
C32 C33 H33B 109.8
H33A C33 H33B 108.3
C34 N8 C31 110.71(12)
C34 N8 C32 109.73(12)
C31 N8 C32 109.44(12)
C22 N6 C18 123.65(13)
C17 N4 C14 111.14(13)
C17 N4 C15 110.75(13)
C14 N4 C15 109.58(12)
C4 C3 N1 125.63(14)
C4 C3 S1 111.46(12)
N1 C3 S1 122.74(12)
C26 C19 C18 120.19(14)
C26 C19 N5 120.30(14)
C18 C19 N5 119.51(14)
C3 C4 C6 112.01(14)
C3 C4 C5 121.35(14)
C6 C4 C5 126.58(14)
C5 N2 C1 123.87(13)
C6 C7 C8 129.31(15)
C6 C7 S1 110.43(12)
C8 C7 S1 120.25(12)
C9 C2 C1 120.25(14)
C9 C2 N1 119.75(14)
C1 C2 N1 119.98(14)
C23 C24 C25 129.43(15)
C23 C24 S2 110.52(12)
C25 C24 S2 120.03(12)
N2 C5 N3 118.06(13)
N2 C5 C4 125.95(14)
N3 C5 C4 115.79(13)
N3 C16 C15 109.12(13)
N3 C16 H16A 109.9
C15 C16 H16A 109.9
N3 C16 H16B 109.9
C15 C16 H16B 109.9
H16A C16 H16B 108.3
N8 C32 C33 111.24(12)
N8 C32 H32A 109.4
C33 C32 H32A 109.4
N8 C32 H32B 109.4
C33 C32 H32B 109.4
H32A C32 H32B 108.0
C28 C29 C18 122.45(15)
C28 C29 H29 118.8
C18 C29 H29 118.8
C29 C18 N6 116.99(13)
C29 C18 C19 117.23(14)
N6 C18 C19 125.44(14)
N4 C14 C13 110.47(13)
N4 C14 H14A 109.6
C13 C14 H14A 109.6
N4 C14 H14B 109.6
C13 C14 H14B 109.6
H14A C14 H14B 108.1
C21 C20 N5 125.59(14)
C21 C20 S2 111.23(12)
N5 C20 S2 122.98(11)
N3 C13 C14 109.74(12)
N3 C13 H13A 109.7
C14 C13 H13A 109.7
N3 C13 H13B 109.7
C14 C13 H13B 109.7
H13A C13 H13B 108.2
N8 C31 C30 110.58(12)
N8 C31 H31A 109.5
C30 C31 H31A 109.5
N8 C31 H31B 109.5
C30 C31 H31B 109.5
H31A C31 H31B 108.1
C7 C6 C4 114.01(14)
C7 C6 H6 123.0
C4 C6 H6 123.0
C10 C9 C2 121.32(15)
C10 C9 H9 119.3
C2 C9 H9 119.3
C11 C12 C1 122.43(15)
C11 C12 H12 118.8
C1 C12 H12 118.8
N7 C30 C31 109.77(12)
N7 C30 H30A 109.7
C31 C30 H30A 109.7
N7 C30 H30B 109.7
C31 C30 H30B 109.7
H30A C30 H30B 108.2
C20 C21 C23 112.28(14)
C20 C21 C22 120.95(14)
C23 C21 C22 126.64(14)
N6 C22 N7 118.34(13)
N6 C22 C21 125.14(14)
N7 C22 C21 116.35(13)
C27 C26 C19 121.20(15)
C27 C26 H26 119.4
C19 C26 H26 119.4
C24 C23 C21 113.82(14)
C24 C23 H23 123.1
C21 C23 H23 123.1
C12 C1 C2 117.17(14)
C12 C1 N2 116.44(14)
C2 C1 N2 126.11(14)
N4 C15 C16 110.73(12)
N4 C15 H15A 109.5
C16 C15 H15A 109.5
N4 C15 H15B 109.5
C16 C15 H15B 109.5
H15A C15 H15B 108.1
C26 C27 C28 119.42(15)
C26 C27 H27 120.3
C28 C27 H27 120.3
C9 C10 C11 119.26(15)
C9 C10 H10 120.4
C11 C10 H10 120.4
C29 C28 C27 119.45(15)
C29 C28 H28 120.3
C27 C28 H28 120.3
N8 C34 H34A 109.5
N8 C34 H34B 109.5
H34A C34 H34B 109.5
N8 C34 H34C 109.5
H34A C34 H34C 109.5
H34B C34 H34C 109.5
C12 C11 C10 119.57(15)
C12 C11 H11 120.2
C10 C11 H11 120.2
C24 C25 H25A 109.5
C24 C25 H25B 109.5
H25A C25 H25B 109.5
C24 C25 H25C 109.5
H25A C25 H25C 109.5
H25B C25 H25C 109.5
C7 C8 H8A 109.5
C7 C8 H8B 109.5
H8A C8 H8B 109.5
C7 C8 H8C 109.5
H8A C8 H8C 109.5
H8B C8 H8C 109.5
N4 C17 H17A 109.5
N4 C17 H17B 109.5
H17A C17 H17B 109.5
N4 C17 H17C 109.5
H17A C17 H17C 109.5
H17B C17 H17C 109.5

loop_
_geom_bond_atom_site_label_1
_geom_bond_atom_site_label_2
_geom_bond_distance
O1W H2W 0.85(2)
O1W H1W 0.89(2)
O2W H4W 0.87(2)
O2W H3W 0.87(2)
N1S C2S 1.317(2)
N1S C6S 1.338(2)
C2S C3S 1.380(3)
C2S H2S 0.9500
C5S C4S 1.352(3)
C5S C6S 1.371(3)
C5S H5S 0.9500
C6S H6S 0.9500
C3S C4S 1.373(3)
C3S H3S 0.9500
C4S H4S 0.9500
S1 C3 1.7327(16)
S1 C7 1.7397(17)
S2 C24 1.7351(16)
S2 C20 1.7349(16)
N5 C20 1.400(2)
N5 C19 1.424(2)
N5 H2N 0.873(19)
N3 C5 1.3815(19)
N3 C16 1.4627(19)
N3 C13 1.4649(19)
N7 C22 1.3785(19)
N7 C33 1.4639(19)
N7 C30 1.4680(19)
N1 C3 1.396(2)
N1 C2 1.4271(19)
N1 H1N 0.876(19)
C33 C32 1.516(2)
C33 H33A 0.9900
C33 H33B 0.9900
N8 C34 1.4636(19)
N8 C31 1.468(2)
N8 C32 1.473(2)
N6 C22 1.2947(19)
N6 C18 1.4071(19)
N4 C17 1.465(2)
N4 C14 1.468(2)
N4 C15 1.470(2)
C3 C4 1.365(2)
C19 C26 1.391(2)
C19 C18 1.410(2)
C4 C6 1.435(2)
C4 C5 1.477(2)
N2 C5 1.2939(19)
N2 C1 1.406(2)
C7 C6 1.357(2)
C7 C8 1.499(2)
C2 C9 1.393(2)
C2 C1 1.402(2)
C24 C23 1.359(2)
C24 C25 1.496(2)
C16 C15 1.513(2)
C16 H16A 0.9900
C16 H16B 0.9900
C32 H32A 0.9900
C32 H32B 0.9900
C29 C28 1.383(2)
C29 C18 1.397(2)
C29 H29 0.9500
C14 C13 1.517(2)
C14 H14A 0.9900
C14 H14B 0.9900
C20 C21 1.363(2)
C13 H13A 0.9900
C13 H13B 0.9900
C31 C30 1.516(2)
C31 H31A 0.9900
C31 H31B 0.9900
C6 H6 0.9500
C9 C10 1.381(2)
C9 H9 0.9500
C12 C11 1.382(2)
C12 C1 1.400(2)
C12 H12 0.9500
C30 H30A 0.9900
C30 H30B 0.9900
C21 C23 1.434(2)
C21 C22 1.474(2)
C26 C27 1.382(2)
C26 H26 0.9500
C23 H23 0.9500
C15 H15A 0.9900
C15 H15B 0.9900
C27 C28 1.389(2)
C27 H27 0.9500
C10 C11 1.386(2)
C10 H10 0.9500
C28 H28 0.9500
C34 H34A 0.9800
C34 H34B 0.9800
C34 H34C 0.9800
C11 H11 0.9500
C25 H25A 0.9800
C25 H25B 0.9800
C25 H25C 0.9800
C8 H8A 0.9800
C8 H8B 0.9800
C8 H8C 0.9800
C17 H17A 0.9800
C17 H17B 0.9800
C17 H17C 0.9800

loop_
_geom_torsion_atom_site_label_1
_geom_torsion_atom_site_label_2
_geom_torsion_atom_site_label_3
_geom_torsion_atom_site_label_4
_geom_torsion
C6S N1S C2S C3S 2.5(3)
C2S N1S C6S C5S -2.3(3)
C4S C5S C6S N1S 0.4(3)
N1S C2S C3S C4S -0.9(3)
C6S C5S C4S C3S 1.3(3)
C2S C3S C4S C5S -1.1(4)
C22 N7 C33 C32 -152.38(13)
C30 N7 C33 C32 56.96(16)
C2 N1 C3 C4 -59.1(2)
C2 N1 C3 S1 115.74(14)
C7 S1 C3 C4 -0.76(12)
C7 S1 C3 N1 -176.26(13)
C20 N5 C19 C26 123.82(16)
C20 N5 C19 C18 -57.30(19)
N1 C3 C4 C6 175.79(14)
S1 C3 C4 C6 0.45(17)
N1 C3 C4 C5 -1.7(2)
S1 C3 C4 C5 -177.09(11)
C3 S1 C7 C6 0.88(13)
C3 S1 C7 C8 179.86(14)
C3 N1 C2 C9 -123.91(16)
C3 N1 C2 C1 57.64(19)
C20 S2 C24 C23 -0.54(13)
C20 S2 C24 C25 -179.05(14)
C1 N2 C5 N3 -171.76(13)
C1 N2 C5 C4 2.9(2)
C16 N3 C5 N2 3.7(2)
C13 N3 C5 N2 -142.10(14)
C16 N3 C5 C4 -171.45(13)
C13 N3 C5 C4 42.71(19)
C3 C4 C5 N2 36.2(2)
C6 C4 C5 N2 -140.93(16)
C3 C4 C5 N3 -149.02(14)
C6 C4 C5 N3 33.8(2)
C5 N3 C16 C15 153.47(13)
C13 N3 C16 C15 -57.76(16)
C34 N8 C32 C33 -179.70(13)
C31 N8 C32 C33 58.62(16)
N7 C33 C32 N8 -57.45(16)
C28 C29 C18 N6 -173.01(15)
C28 C29 C18 C19 0.7(2)
C22 N6 C18 C29 -142.16(15)
C22 N6 C18 C19 44.7(2)
C26 C19 C18 C29 -2.3(2)
N5 C19 C18 C29 178.85(14)
C26 C19 C18 N6 170.81(15)
N5 C19 C18 N6 -8.1(2)
C17 N4 C14 C13 -178.89(13)
C15 N4 C14 C13 58.38(16)
C19 N5 C20 C21 61.5(2)
C19 N5 C20 S2 -112.77(14)
C24 S2 C20 C21 0.39(12)
C24 S2 C20 N5 175.38(13)
C5 N3 C13 C14 -154.41(14)
C16 N3 C13 C14 57.49(16)
N4 C14 C13 N3 -57.31(17)
C34 N8 C31 C30 -179.44(13)
C32 N8 C31 C30 -58.36(16)
C8 C7 C6 C4 -179.65(16)
S1 C7 C6 C4 -0.80(18)
C3 C4 C6 C7 0.23(19)
C5 C4 C6 C7 177.61(14)
C1 C2 C9 C10 0.2(2)
N1 C2 C9 C10 -178.28(15)
C22 N7 C30 C31 152.62(14)
C33 N7 C30 C31 -57.40(16)
N8 C31 C30 N7 57.67(16)
N5 C20 C21 C23 -174.98(14)
S2 C20 C21 C23 -0.15(16)
N5 C20 C21 C22 1.1(2)
S2 C20 C21 C22 175.94(11)
C18 N6 C22 N7 172.92(13)
C18 N6 C22 C21 -2.2(2)
C33 N7 C22 N6 -2.4(2)
C30 N7 C22 N6 145.38(14)
C33 N7 C22 C21 173.13(13)
C30 N7 C22 C21 -39.1(2)
C20 C21 C22 N6 -38.1(2)
C23 C21 C22 N6 137.43(16)
C20 C21 C22 N7 146.72(14)
C23 C21 C22 N7 -37.8(2)
C18 C19 C26 C27 1.6(2)
N5 C19 C26 C27 -179.53(15)
C25 C24 C23 C21 178.88(16)
S2 C24 C23 C21 0.55(17)
C20 C21 C23 C24 -0.27(19)
C22 C21 C23 C24 -176.09(14)
C11 C12 C1 C2 -0.1(2)
C11 C12 C1 N2 174.14(15)
C9 C2 C1 C12 0.2(2)
N1 C2 C1 C12 178.64(14)
C9 C2 C1 N2 -173.41(15)
N1 C2 C1 N2 5.0(2)
C5 N2 C1 C12 144.47(15)
C5 N2 C1 C2 -41.9(2)
C17 N4 C15 C16 177.86(13)
C14 N4 C15 C16 -59.18(16)
N3 C16 C15 N4 58.33(16)
C19 C26 C27 C28 0.8(3)
C2 C9 C10 C11 -0.6(3)
C18 C29 C28 C27 1.7(3)
C26 C27 C28 C29 -2.4(3)
C1 C12 C11 C10 -0.4(3)
C9 C10 C11 C12 0.7(3)

loop_
_cod_related_entry_id
_cod_related_entry_database
_cod_related_entry_code
1 ChemSpider 30652538
